data_7135371
loop_
_publ_author_name
'Goraya, Armaan'
'McCahill, Jenny'
'Ajithkumar, V. S.'
'Bedi, Vaibhav'
'Ruhlandt, Karin'
'Stephan, Douglas W.'

_publ_section_title
;
 Beyond FLP additions: FLP deprotonation and C-O bond cleavage of
 aliphatic, aryl and ester derived olefins.
;
_journal_issue 19
_journal_name_full 'Chemical communications (Cambridge, England)'
_journal_page_first 5531
_journal_page_last 5535
_journal_paper_doi 10.1039/d6cc00412a
_journal_volume 62
_journal_year 2026
_chemical_formula_moiety 'C12 H28 P, C27 H9 B F15'
_chemical_formula_sum 'C39 H37 B F15 P'
_chemical_formula_weight 832.502
_space_group_crystal_system monoclinic
_space_group_IT_number 14
_space_group_name_Hall '-P 2ybc'
_space_group_name_H-M_alt 'P 1 21/c 1'
_symmetry_Int_Tables_number 14
_audit_creation_date 2025-09-12
_audit_creation_method
;
Olex2 1.5
(compiled 2025.07.13 svn.rb7424aed for OlexSys, GUI svn.r7314)
;
_audit_update_record
;
2026-01-11 deposited with the CCDC.	2026-02-13 downloaded from the CCDC.
;
_cell_angle_alpha 90
_cell_angle_beta 95.935(2)
_cell_angle_gamma 90
_cell_formula_units_Z 4
_cell_length_a 15.7197(10)
_cell_length_b 14.6804(11)
_cell_length_c 16.6983(12)
_cell_measurement_reflns_used 9906
_cell_measurement_temperature 150(2)
_cell_measurement_theta_max 23.846
_cell_measurement_theta_min 2.655
_cell_volume 3832.8(5)
_computing_cell_refinement 'SAINT V8.40B (?, 2016)'
_computing_data_reduction 'SAINT V8.40B (?, 2016)'
_computing_molecular_graphics 'Olex2 1.5 (Dolomanov et al., 2009)'
_computing_publication_material 'Olex2 1.5 (Dolomanov et al., 2009)'
_computing_structure_refinement 'olex2.refine 1.5 (Bourhis et al., 2015)'
_diffrn_ambient_temperature 150.01
_diffrn_measured_fraction_theta_full 0.9986
_diffrn_measured_fraction_theta_max 0.9964
_diffrn_measurement_device 'Bruker APEX-II CCD'
_diffrn_radiation_type 'Mo K\a'
_diffrn_radiation_wavelength 0.71073
_diffrn_reflns_av_R_equivalents 0.0594
_diffrn_reflns_av_unetI/netI 0.0514
_diffrn_reflns_Laue_measured_fraction_full 0.9986
_diffrn_reflns_Laue_measured_fraction_max 0.9964
_diffrn_reflns_limit_h_max 17
_diffrn_reflns_limit_h_min -20
_diffrn_reflns_limit_k_max 19
_diffrn_reflns_limit_k_min -19
_diffrn_reflns_limit_l_max 22
_diffrn_reflns_limit_l_min -21
_diffrn_reflns_number 72799
_diffrn_reflns_point_group_measured_fraction_full 0.9986
_diffrn_reflns_point_group_measured_fraction_max 0.9964
_diffrn_reflns_theta_full 25.2417
_diffrn_reflns_theta_max 27.97
_diffrn_reflns_theta_min 1.30
_diffrn_source_current 30.0
_diffrn_source_power 1.5
_diffrn_source_voltage 50.0
_exptl_absorpt_coefficient_mu 0.173
_exptl_absorpt_correction_T_max 0.7456
_exptl_absorpt_correction_T_min 0.7007
_exptl_absorpt_correction_type multi-scan
_exptl_absorpt_process_details
;
SADABS-2016/2 (Bruker,2016/2) was used for absorption correction.
wR2(int) was 0.0541 before and 0.0502 after correction.
The Ratio of minimum to maximum transmission is 0.9398.
The \l/2 correction factor is Not present.
;
_exptl_crystal_density_diffrn 1.443
_exptl_crystal_description block
_exptl_crystal_F_000 1706.038
_refine_diff_density_max 0.4739
_refine_diff_density_min -0.4487
_refine_diff_density_rms 0.0858
_refine_ls_d_res_high 0.7578
_refine_ls_d_res_low 15.6354
_refine_ls_goodness_of_fit_ref 1.0140
_refine_ls_hydrogen_treatment mixed
_refine_ls_matrix_type full
_refine_ls_number_constraints 54
_refine_ls_number_parameters 517
_refine_ls_number_reflns 9195
_refine_ls_number_restraints 0
_refine_ls_restrained_S_all 1.0140
_refine_ls_R_factor_all 0.0770
_refine_ls_R_factor_gt 0.0442
_refine_ls_shift/su_max 0.0002
_refine_ls_shift/su_mean 0.0000
_refine_ls_structure_factor_coef Fsqd
_refine_ls_weighting_details 'w=1/[\s^2^(Fo^2^)+(0.0380P)^2^+1.8897P] where P=(Fo^2^+2Fc^2^)/3'
_refine_ls_weighting_scheme calc
_refine_ls_wR_factor_gt 0.0980
_refine_ls_wR_factor_ref 0.1097
_reflns_Friedel_coverage 0.0
_reflns_limit_h_max 20
_reflns_limit_h_min -20
_reflns_limit_k_max 19
_reflns_limit_k_min 0
_reflns_limit_l_max 22
_reflns_limit_l_min 0
_reflns_number_gt 6290
_reflns_number_total 9195
_reflns_threshold_expression I>=2u(I)
_cod_data_source_file d6cc00412a2.cif
_cod_data_source_block AG402ALLYLBENZENE_0m_a
_cod_depositor_comments 'Adding full bibliography for 7135371--7135375.cif.'
_cod_database_code 7135371
_olex2_refinement_description
;
1. Fixed Uiso
 At 1.2 times of:
  All C(H) groups, All C(H,H) groups
 At 1.5 times of:
  All C(H,H,H) groups, All P(H) groups
2.a Secondary CH2 refined with riding coordinates:
 C00T(H00a,H00b)
2.b Aromatic/amide H refined with riding coordinates:
 C00K(H00K), C00L(H00L), C00M(H00M), C00U(H00U), C00W(H00W), C00Y(H00Y),
 C013(H013)
2.c Idealised Me refined as rotating group:
 C01A(H01a,H01b,H01c), C01C(H01d,H01e,H01f), C01D(H01g,H01h,H01i), C01E(H01j,
 H01k,H01l), C01F(H01m,H01n,H01o), C01G(H01p,H01q,H01r), C01H(H01s,H01t,H01u),
 C01I(H01v,H01w,H01x), C01K(H01y,H,Ha)
;
_olex2_submission_special_instructions 'No special instructions were received'

loop_
_space_group_symop_id
_space_group_symop_operation_xyz
1 x,y,z
2 -x,y+1/2,-z+1/2
3 -x,-y,-z
4 x,-y-1/2,z-1/2

loop_
_atom_site_label
_atom_site_type_symbol
_atom_site_fract_x
_atom_site_fract_y
_atom_site_fract_z
_atom_site_U_iso_or_equiv
_atom_site_adp_type
_atom_site_occupancy
_atom_site_refinement_flags_posn
P001 P 0.76676(3) 0.01118(3) 0.35596(3) 0.02934(12) Uani 1.000000 .
H001 H 0.7763(13) 0.0855(14) 0.4020(13) 0.04401(18) Uiso 1.000000 R
F002 F 0.76982(7) 0.25237(6) 0.39394(6) 0.0302(2) Uani 1.000000 .
F003 F 0.90475(7) 0.18577(7) 0.48404(7) 0.0366(3) Uani 1.000000 .
F004 F 0.86932(7) 0.37431(8) 0.29613(6) 0.0375(3) Uani 1.000000 .
F005 F 0.65337(7) 0.49367(8) 0.52953(6) 0.0362(3) Uani 1.000000 .
F006 F 0.84432(7) 0.54871(7) 0.48898(7) 0.0358(3) Uani 1.000000 .
F007 F 0.97106(7) 0.47911(8) 0.58570(7) 0.0409(3) Uani 1.000000 .
F008 F 1.00372(7) 0.29780(9) 0.58655(7) 0.0436(3) Uani 1.000000 .
F009 F 0.57324(7) 0.44103(9) 0.24847(7) 0.0457(3) Uani 1.000000 .
F00A F 0.59624(7) 0.27515(8) 0.32117(8) 0.0449(3) Uani 1.000000 .
F00B F 0.87163(8) 0.33234(10) 0.14416(7) 0.0483(3) Uani 1.000000 .
F00C F 0.52383(8) 0.42900(9) 0.60119(7) 0.0483(3) Uani 1.000000 .
F00D F 0.72647(8) 0.34234(10) 0.03913(7) 0.0529(4) Uani 1.000000 .
F00E F 0.57791(8) 0.39750(11) 0.09418(8) 0.0605(4) Uani 1.000000 .
F00F F 0.42816(8) 0.28699(10) 0.53535(10) 0.0663(4) Uani 1.000000 .
F00G F 0.46767(8) 0.21283(9) 0.39457(11) 0.0668(5) Uani 1.000000 .
C00H C 0.79430(12) 0.68134(12) 0.19808(11) 0.0282(4) Uani 1.000000 .
C00I C 0.79774(11) 0.40428(11) 0.43661(10) 0.0219(4) Uani 1.000000 .
C00J C 0.63133(11) 0.39176(12) 0.41873(11) 0.0271(4) Uani 1.000000 .
C00K C 0.73802(12) 0.63418(13) 0.24975(11) 0.0302(4) Uani 1.000000 .
H00K H 0.67954(12) 0.62930(13) 0.22923(11) 0.0363(5) Uiso 1.000000 R
C00L C 0.88317(13) 0.68565(14) 0.21474(12) 0.0361(5) Uani 1.000000 .
H00L H 0.91027(13) 0.65370(14) 0.25985(12) 0.0433(6) Uiso 1.000000 R
C00M C 0.75950(12) 0.59768(12) 0.32173(11) 0.0283(4) Uani 1.000000 .
H00M H 0.81760(12) 0.60220(12) 0.34356(11) 0.0339(5) Uiso 1.000000 R
C00N C 0.71945(11) 0.40529(12) 0.28342(11) 0.0256(4) Uani 1.000000 .
C00O C 0.81839(11) 0.31220(12) 0.44127(10) 0.0240(4) Uani 1.000000 .
C00P C 0.85308(11) 0.45731(12) 0.48693(11) 0.0253(4) Uani 1.000000 .
C00Q C 0.88665(11) 0.27555(12) 0.48799(11) 0.0272(4) Uani 1.000000 .
C00R C 0.92089(12) 0.42300(13) 0.53741(11) 0.0297(4) Uani 1.000000 .
C00S C 0.93773(11) 0.33170(14) 0.53802(11) 0.0300(4) Uani 1.000000 .
C00T C 0.69882(11) 0.54992(12) 0.37099(11) 0.0272(4) Uani 1.000000 .
H00a H 0.70524(11) 0.57575(12) 0.42605(11) 0.0326(5) Uiso 1.000000 R
H00b H 0.63959(11) 0.56219(12) 0.34727(11) 0.0326(5) Uiso 1.000000 R
C00U C 0.75779(13) 0.72667(13) 0.12987(12) 0.0340(4) Uani 1.000000 .
H00U H 0.69763(13) 0.72384(13) 0.11644(12) 0.0409(5) Uiso 1.000000 R
C00V C 0.79316(11) 0.37970(12) 0.25054(11) 0.0274(4) Uani 1.000000 .
C00W C 0.93237(13) 0.73583(14) 0.16646(14) 0.0410(5) Uani 1.000000 .
H00W H 0.99261(13) 0.73885(14) 0.17928(14) 0.0492(6) Uiso 1.000000 R
C00X C 0.60841(11) 0.42471(12) 0.49137(12) 0.0292(4) Uani 1.000000 .
C00Y C 0.89440(14) 0.78143(14) 0.09987(13) 0.0390(5) Uani 1.000000 .
H00Y H 0.92820(14) 0.81641(14) 0.06726(13) 0.0468(6) Uiso 1.000000 R
C00Z C 0.79702(12) 0.35843(14) 0.17045(11) 0.0335(4) Uani 1.000000 .
C010 C 0.64934(12) 0.41232(14) 0.22600(12) 0.0335(4) Uani 1.000000 .
C011 C 0.58119(12) 0.31870(13) 0.39006(13) 0.0352(5) Uani 1.000000 .
C012 C 0.54158(12) 0.39176(14) 0.53114(13) 0.0363(5) Uani 1.000000 .
C013 C 0.80723(14) 0.77589(14) 0.08103(13) 0.0393(5) Uani 1.000000 .
H013 H 0.78090(14) 0.80584(14) 0.03447(13) 0.0472(6) Uiso 1.000000 R
C014 C 0.64990(13) 0.39126(15) 0.14580(12) 0.0400(5) Uani 1.000000 .
C015 C 0.72448(14) 0.36381(15) 0.11759(11) 0.0381(5) Uani 1.000000 .
C016 C 0.51379(13) 0.28408(14) 0.42754(16) 0.0449(6) Uani 1.000000 .
C017 C 0.49342(13) 0.32070(15) 0.49822(15) 0.0439(5) Uani 1.000000 .
C018 C 0.65626(13) -0.02974(14) 0.36842(14) 0.0404(5) Uani 1.000000 .
C019 C 0.78312(15) 0.05018(15) 0.25269(13) 0.0429(5) Uani 1.000000 .
C01A C 0.59607(14) 0.05373(16) 0.36373(17) 0.0511(6) Uani 1.000000 .
H01a H 0.5396(3) 0.0352(3) 0.3779(10) 0.0767(9) Uiso 1.000000 GR
H01b H 0.6198(6) 0.1005(5) 0.4015(7) 0.0767(9) Uiso 1.000000 GR
H01c H 0.5906(9) 0.0783(7) 0.3089(3) 0.0767(9) Uiso 1.000000 GR
C01B C 0.85147(14) -0.06530(15) 0.40442(16) 0.0483(6) Uani 1.000000 .
C01C C 0.70519(17) 0.10549(17) 0.21704(14) 0.0539(6) Uani 1.000000 .
H01d H 0.7154(5) 0.1282(10) 0.1637(5) 0.0809(9) Uiso 1.000000 GR
H01e H 0.6543(3) 0.0664(4) 0.2122(10) 0.0809(9) Uiso 1.000000 GR
H01f H 0.6962(7) 0.1570(7) 0.2525(5) 0.0809(9) Uiso 1.000000 GR
C01D C 0.62598(15) -0.10054(16) 0.30366(17) 0.0556(7) Uani 1.000000 .
H01g H 0.5688(5) -0.1222(9) 0.3127(6) 0.0834(10) Uiso 1.000000 GR
H01h H 0.6240(10) -0.0724(4) 0.25027(18) 0.0834(10) Uiso 1.000000 GR
H01i H 0.6659(6) -0.1520(6) 0.3068(7) 0.0834(10) Uiso 1.000000 GR
C01E C 0.65157(17) -0.07087(17) 0.45271(16) 0.0579(7) Uani 1.000000 .
H01j H 0.5922(2) -0.0868(11) 0.4594(4) 0.0868(10) Uiso 1.000000 GR
H01k H 0.6871(9) -0.1258(7) 0.4586(4) 0.0868(10) Uiso 1.000000 GR
H01l H 0.6724(11) -0.0262(5) 0.49378(16) 0.0868(10) Uiso 1.000000 GR
C01F C 0.83121(17) -0.16571(16) 0.38176(18) 0.0631(8) Uani 1.000000 .
H01m H 0.8737(8) -0.20552(18) 0.4112(9) 0.0946(12) Uiso 1.000000 GR
H01n H 0.7741(5) -0.1813(4) 0.3960(11) 0.0946(12) Uiso 1.000000 GR
H01o H 0.8331(12) -0.1740(3) 0.3237(3) 0.0946(12) Uiso 1.000000 GR
C01G C 0.79709(18) -0.03153(18) 0.19750(15) 0.0602(7) Uani 1.000000 .
H01p H 0.8009(12) -0.0098(2) 0.1425(3) 0.0903(11) Uiso 1.000000 GR
H01q H 0.8503(6) -0.0628(8) 0.2171(7) 0.0903(11) Uiso 1.000000 GR
H01r H 0.7490(6) -0.0739(6) 0.1978(9) 0.0903(11) Uiso 1.000000 GR
C01H C 0.86119(17) 0.11483(18) 0.25795(16) 0.0576(7) Uani 1.000000 .
H01s H 0.8635(7) 0.1455(9) 0.2061(4) 0.0864(10) Uiso 1.000000 GR
H01t H 0.8559(6) 0.1604(8) 0.3000(8) 0.0864(10) Uiso 1.000000 GR
H01u H 0.91370(19) 0.0795(3) 0.2711(11) 0.0864(10) Uiso 1.000000 GR
C01I C 0.85647(18) -0.05212(16) 0.49612(15) 0.0600(7) Uani 1.000000 .
H01v H 0.9032(8) -0.0893(10) 0.52231(17) 0.0900(11) Uiso 1.000000 GR
H01w H 0.8672(12) 0.0122(3) 0.50921(17) 0.0900(11) Uiso 1.000000 GR
H01x H 0.8023(4) -0.0709(12) 0.5153(2) 0.0900(11) Uiso 1.000000 GR
B01J B 0.71316(12) 0.43839(13) 0.37714(12) 0.0233(4) Uani 1.000000 .
C01K C 0.94001(15) -0.0399(2) 0.3788(2) 0.0733(9) Uani 1.000000 .
H01y H 0.9840(2) -0.0778(10) 0.4083(10) 0.1100(13) Uiso 1.000000 GR
H H 0.9403(5) -0.0501(14) 0.3209(3) 0.1100(13) Uiso 1.000000 GR
Ha H 0.9519(6) 0.0244(4) 0.3911(12) 0.1100(13) Uiso 1.000000 GR

loop_
_atom_site_aniso_label
_atom_site_aniso_U_11
_atom_site_aniso_U_22
_atom_site_aniso_U_33
_atom_site_aniso_U_12
_atom_site_aniso_U_13
_atom_site_aniso_U_23
P001 0.0270(2) 0.0246(2) 0.0352(3) 0.00191(19) -0.0025(2) -0.0057(2)
F002 0.0381(6) 0.0208(5) 0.0311(6) 0.0007(4) 0.0010(5) -0.0027(4)
F003 0.0460(7) 0.0266(6) 0.0376(6) 0.0133(5) 0.0068(5) 0.0049(5)
F004 0.0236(5) 0.0624(8) 0.0268(6) 0.0047(5) 0.0045(5) 0.0002(5)
F005 0.0377(6) 0.0422(7) 0.0300(6) -0.0037(5) 0.0103(5) -0.0023(5)
F006 0.0461(7) 0.0220(5) 0.0383(6) -0.0017(5) -0.0008(5) -0.0048(5)
F007 0.0382(6) 0.0464(7) 0.0365(6) -0.0101(5) -0.0039(5) -0.0059(5)
F008 0.0335(6) 0.0556(8) 0.0398(7) 0.0112(5) -0.0052(5) 0.0067(6)
F009 0.0295(6) 0.0670(9) 0.0396(7) 0.0181(6) -0.0011(5) -0.0069(6)
F00A 0.0379(6) 0.0367(6) 0.0618(8) -0.0074(5) 0.0135(6) -0.0159(6)
F00B 0.0390(7) 0.0768(9) 0.0309(6) 0.0124(6) 0.0130(5) -0.0055(6)
F00C 0.0450(7) 0.0605(8) 0.0437(7) 0.0076(6) 0.0247(6) 0.0084(6)
F00D 0.0575(8) 0.0758(10) 0.0246(6) 0.0135(7) 0.0007(6) -0.0090(6)
F00E 0.0436(8) 0.0971(11) 0.0373(7) 0.0187(7) -0.0123(6) -0.0107(7)
F00F 0.0437(7) 0.0526(8) 0.1106(13) -0.0055(6) 0.0462(8) 0.0102(8)
F00G 0.0380(7) 0.0437(8) 0.1224(14) -0.0172(6) 0.0264(8) -0.0217(8)
C00H 0.0333(10) 0.0217(9) 0.0297(10) -0.0005(7) 0.0042(8) 0.0012(7)
C00I 0.0235(8) 0.0223(8) 0.0214(8) 0.0006(7) 0.0092(7) 0.0002(7)
C00J 0.0223(9) 0.0244(9) 0.0353(10) 0.0053(7) 0.0054(8) 0.0051(8)
C00K 0.0279(9) 0.0293(10) 0.0335(10) -0.0015(8) 0.0035(8) 0.0041(8)
C00L 0.0336(11) 0.0389(11) 0.0363(11) 0.0042(8) 0.0065(9) 0.0082(9)
C00M 0.0292(9) 0.0228(9) 0.0334(10) 0.0015(7) 0.0059(8) 0.0001(8)
C00N 0.0280(9) 0.0230(9) 0.0261(9) 0.0020(7) 0.0038(7) 0.0005(7)
C00O 0.0262(9) 0.0238(9) 0.0228(9) -0.0014(7) 0.0070(7) -0.0005(7)
C00P 0.0302(9) 0.0222(9) 0.0251(9) -0.0004(7) 0.0098(8) -0.0007(7)
C00Q 0.0315(9) 0.0246(9) 0.0271(9) 0.0060(7) 0.0107(8) 0.0035(7)
C00R 0.0274(9) 0.0364(10) 0.0255(9) -0.0071(8) 0.0040(8) -0.0044(8)
C00S 0.0237(9) 0.0413(11) 0.0254(9) 0.0074(8) 0.0048(8) 0.0065(8)
C00T 0.0288(9) 0.0245(9) 0.0293(10) 0.0045(7) 0.0080(8) 0.0021(7)
C00U 0.0361(11) 0.0296(10) 0.0360(11) -0.0022(8) 0.0018(9) 0.0056(8)
C00V 0.0260(9) 0.0312(10) 0.0250(9) 0.0016(7) 0.0021(8) 0.0035(8)
C00W 0.0308(10) 0.0412(12) 0.0530(13) 0.0013(9) 0.0139(10) 0.0050(10)
C00X 0.0257(9) 0.0278(9) 0.0344(10) 0.0030(7) 0.0044(8) 0.0067(8)
C00Y 0.0460(12) 0.0284(10) 0.0462(12) 0.0010(9) 0.0220(10) 0.0065(9)
C00Z 0.0322(10) 0.0404(11) 0.0291(10) 0.0064(8) 0.0085(8) -0.0009(9)
C010 0.0282(10) 0.0383(11) 0.0342(11) 0.0080(8) 0.0035(8) -0.0015(9)
C011 0.0277(10) 0.0300(10) 0.0493(12) 0.0026(8) 0.0102(9) -0.0032(9)
C012 0.0323(10) 0.0378(11) 0.0415(12) 0.0098(9) 0.0167(9) 0.0100(9)
C013 0.0513(13) 0.0308(10) 0.0368(11) 0.0026(9) 0.0085(10) 0.0098(9)
C014 0.0342(11) 0.0501(13) 0.0332(11) 0.0094(9) -0.0077(9) -0.0018(10)
C015 0.0468(12) 0.0450(12) 0.0223(9) 0.0057(10) 0.0029(9) -0.0030(9)
C016 0.0276(10) 0.0295(11) 0.0793(17) -0.0039(8) 0.0130(11) -0.0017(11)
C017 0.0280(10) 0.0371(12) 0.0707(15) 0.0023(9) 0.0246(11) 0.0121(11)
C018 0.0317(10) 0.0331(11) 0.0554(14) -0.0033(8) 0.0004(10) -0.0009(10)
C019 0.0512(13) 0.0422(12) 0.0366(12) -0.0009(10) 0.0102(10) -0.0087(10)
C01A 0.0323(11) 0.0451(13) 0.0771(18) 0.0027(10) 0.0113(12) -0.0019(12)
C01B 0.0383(12) 0.0356(12) 0.0663(16) 0.0101(9) -0.0170(11) -0.0067(11)
C01C 0.0754(17) 0.0498(14) 0.0349(12) 0.0060(12) -0.0020(12) 0.0042(11)
C01D 0.0386(12) 0.0437(13) 0.0807(19) -0.0056(10) -0.0126(12) -0.0114(13)
C01E 0.0627(16) 0.0441(14) 0.0684(17) -0.0125(12) 0.0148(14) 0.0067(12)
C01F 0.0634(16) 0.0353(13) 0.084(2) 0.0224(12) -0.0242(15) -0.0128(13)
C01G 0.0742(18) 0.0604(16) 0.0482(14) -0.0002(13) 0.0165(13) -0.0218(13)
C01H 0.0653(16) 0.0536(15) 0.0587(16) -0.0135(12) 0.0292(13) -0.0110(12)
C01I 0.0727(18) 0.0379(13) 0.0607(16) -0.0008(12) -0.0341(14) 0.0041(12)
B01J 0.0239(10) 0.0225(10) 0.0240(10) 0.0027(8) 0.0053(8) -0.0009(8)
C01K 0.0339(13) 0.0700(18) 0.112(3) 0.0137(12) -0.0139(15) -0.0185(17)

loop_
_atom_type_symbol
_atom_type_scat_dispersion_real
_atom_type_scat_dispersion_imag
_atom_type_scat_Cromer_Mann_a1
_atom_type_scat_Cromer_Mann_a2
_atom_type_scat_Cromer_Mann_a3
_atom_type_scat_Cromer_Mann_a4
_atom_type_scat_Cromer_Mann_b1
_atom_type_scat_Cromer_Mann_b2
_atom_type_scat_Cromer_Mann_b3
_atom_type_scat_Cromer_Mann_b4
_atom_type_scat_Cromer_Mann_c
_atom_type_scat_source
_atom_type_scat_dispersion_source
B 0.00156 0.00068 2.05450 1.33260 1.09790 0.70680 23.21850 1.02100 60.34980 0.14030 -0.19320 'International Tables Volume C Table 6.1.1.4 (pp. 500-502)' 'Brennan, Cowan, Rev. Sci. Instrum., 1992, 63, 850'
C 0.00313 0.00162 2.31000 1.02000 1.58860 0.86500 20.84390 10.20750 0.56870 51.65120 0.21560 'International Tables Volume C Table 6.1.1.4 (pp. 500-502)' 'Brennan, Cowan, Rev. Sci. Instrum., 1992, 63, 850'
F 0.01756 0.01033 3.53920 2.64120 1.51700 1.02430 10.28250 4.29440 0.26150 26.14760 0.27760 'International Tables Volume C Table 6.1.1.4 (pp. 500-502)' 'Brennan, Cowan, Rev. Sci. Instrum., 1992, 63, 850'
H 0.00000 0.00000 0.49300 0.32291 0.14019 0.04081 10.51090 26.12570 3.14236 57.79970 0.00304 'International Tables Volume C Table 6.1.1.4 (pp. 500-502)' 'Brennan, Cowan, Rev. Sci. Instrum., 1992, 63, 850'
P 0.10265 0.09519 6.43450 4.17910 1.78000 1.49080 1.90670 27.15700 0.52600 68.16450 1.11490 'International Tables Volume C Table 6.1.1.4 (pp. 500-502)' 'Brennan, Cowan, Rev. Sci. Instrum., 1992, 63, 850'

loop_
_geom_angle_atom_site_label_1
_geom_angle_atom_site_label_2
_geom_angle_atom_site_label_3
_geom_angle
_geom_angle_site_symmetry_1
_geom_angle_site_symmetry_3
_geom_angle_publ_flag
C018 P001 H001 104.4(9) . . ?
C019 P001 H001 105.3(9) . . ?
C019 P001 C018 114.91(10) . . ?
C01B P001 H001 102.1(9) . . ?
C01B P001 C018 112.88(10) . . ?
C01B P001 C019 115.30(11) . . ?
C00L C00H C00K 123.64(17) . . ?
C00U C00H C00K 118.90(17) . . ?
C00U C00H C00L 117.43(17) . . ?
C00P C00I C00O 112.59(16) . . ?
B01J C00I C00O 119.79(15) . . ?
B01J C00I C00P 127.60(15) . . ?
C011 C00J C00X 112.44(17) . . ?
B01J C00J C00X 120.09(16) . . ?
B01J C00J C011 127.45(17) . . ?
H00K C00K C00H 116.24(11) . . ?
C00M C00K C00H 127.51(18) . . ?
C00M C00K H00K 116.24(11) . . ?
H00L C00L C00H 119.50(11) . . ?
C00W C00L C00H 120.99(19) . . ?
C00W C00L H00L 119.50(13) . . ?
H00M C00M C00K 117.63(11) . . ?
C00T C00M C00K 124.74(17) . . ?
C00T C00M H00M 117.63(10) . . ?
C010 C00N C00V 112.56(16) . . ?
B01J C00N C00V 126.17(16) . . ?
B01J C00N C010 120.78(16) . . ?
C00I C00O F002 118.74(15) . . ?
C00Q C00O F002 115.88(15) . . ?
C00Q C00O C00I 125.33(17) . . ?
C00I C00P F006 120.99(16) . . ?
C00R C00P F006 114.87(16) . . ?
C00R C00P C00I 124.13(16) . . ?
C00O C00Q F003 120.78(16) . . ?
C00S C00Q F003 120.17(16) . . ?
C00S C00Q C00O 119.03(16) . . ?
C00P C00R F007 120.53(17) . . ?
C00S C00R F007 119.59(17) . . ?
C00S C00R C00P 119.88(17) . . ?
C00Q C00S F008 120.73(17) . . ?
C00R C00S F008 120.31(18) . . ?
C00R C00S C00Q 118.95(17) . . ?
H00a C00T C00M 108.75(10) . . ?
H00b C00T C00M 108.75(10) . . ?
H00b C00T H00a 107.6 . . ?
B01J C00T C00M 114.03(14) . . ?
B01J C00T H00a 108.75(10) . . ?
B01J C00T H00b 108.75(10) . . ?
H00U C00U C00H 119.26(11) . . ?
C013 C00U C00H 121.48(19) . . ?
C013 C00U H00U 119.26(12) . . ?
C00N C00V F004 121.40(16) . . ?
C00Z C00V F004 114.00(16) . . ?
C00Z C00V C00N 124.60(17) . . ?
H00W C00W C00L 119.80(13) . . ?
C00Y C00W C00L 120.39(19) . . ?
C00Y C00W H00W 119.80(12) . . ?
C00J C00X F005 120.09(16) . . ?
C012 C00X F005 114.80(17) . . ?
C012 C00X C00J 125.11(18) . . ?
H00Y C00Y C00W 120.22(12) . . ?
C013 C00Y C00W 119.55(19) . . ?
C013 C00Y H00Y 120.22(12) . . ?
C00V C00Z F00B 120.39(17) . . ?
C015 C00Z F00B 120.00(17) . . ?
C015 C00Z C00V 119.61(17) . . ?
C00N C010 F009 119.46(17) . . ?
C014 C010 F009 115.69(17) . . ?
C014 C010 C00N 124.85(18) . . ?
C00J C011 F00A 120.93(17) . . ?
C016 C011 F00A 114.79(18) . . ?
C016 C011 C00J 124.3(2) . . ?
C00X C012 F00C 120.65(19) . . ?
C017 C012 F00C 120.14(17) . . ?
C017 C012 C00X 119.20(19) . . ?
C00Y C013 C00U 120.11(19) . . ?
H013 C013 C00U 119.95(12) . . ?
H013 C013 C00Y 119.95(12) . . ?
C010 C014 F00E 121.06(18) . . ?
C015 C014 F00E 119.37(18) . . ?
C015 C014 C010 119.56(18) . . ?
C00Z C015 F00D 120.67(18) . . ?
C014 C015 F00D 120.60(18) . . ?
C014 C015 C00Z 118.72(18) . . ?
C011 C016 F00G 120.2(2) . . ?
C017 C016 F00G 119.42(19) . . ?
C017 C016 C011 120.4(2) . . ?
C012 C017 F00F 120.7(2) . . ?
C016 C017 F00F 120.8(2) . . ?
C016 C017 C012 118.52(18) . . ?
C01A C018 P001 108.10(14) . . ?
C01D C018 P001 111.23(16) . . ?
C01D C018 C01A 110.89(18) . . ?
C01E C018 P001 111.13(16) . . ?
C01E C018 C01A 105.7(2) . . ?
C01E C018 C01D 109.67(19) . . ?
C01C C019 P001 109.91(15) . . ?
C01G C019 P001 110.88(17) . . ?
C01G C019 C01C 109.7(2) . . ?
C01H C019 P001 108.74(16) . . ?
C01H C019 C01C 107.1(2) . . ?
C01H C019 C01G 110.5(2) . . ?
H01a C01A C018 109.5 . . ?
H01b C01A C018 109.5 . . ?
H01b C01A H01a 109.5 . . ?
H01c C01A C018 109.5 . . ?
H01c C01A H01a 109.5 . . ?
H01c C01A H01b 109.5 . . ?
C01F C01B P001 110.40(15) . . ?
C01I C01B P001 108.52(16) . . ?
C01I C01B C01F 110.6(2) . . ?
C01K C01B P001 111.02(18) . . ?
C01K C01B C01F 109.4(2) . . ?
C01K C01B C01I 106.9(2) . . ?
H01d C01C C019 109.5 . . ?
H01e C01C C019 109.5 . . ?
H01e C01C H01d 109.5 . . ?
H01f C01C C019 109.5 . . ?
H01f C01C H01d 109.5 . . ?
H01f C01C H01e 109.5 . . ?
H01g C01D C018 109.5 . . ?
H01h C01D C018 109.5 . . ?
H01h C01D H01g 109.5 . . ?
H01i C01D C018 109.5 . . ?
H01i C01D H01g 109.5 . . ?
H01i C01D H01h 109.5 . . ?
H01j C01E C018 109.5 . . ?
H01k C01E C018 109.5 . . ?
H01k C01E H01j 109.5 . . ?
H01l C01E C018 109.5 . . ?
H01l C01E H01j 109.5 . . ?
H01l C01E H01k 109.5 . . ?
H01m C01F C01B 109.5 . . ?
H01n C01F C01B 109.5 . . ?
H01n C01F H01m 109.5 . . ?
H01o C01F C01B 109.5 . . ?
H01o C01F H01m 109.5 . . ?
H01o C01F H01n 109.5 . . ?
H01p C01G C019 109.5 . . ?
H01q C01G C019 109.5 . . ?
H01q C01G H01p 109.5 . . ?
H01r C01G C019 109.5 . . ?
H01r C01G H01p 109.5 . . ?
H01r C01G H01q 109.5 . . ?
H01s C01H C019 109.5 . . ?
H01t C01H C019 109.5 . . ?
H01t C01H H01s 109.5 . . ?
H01u C01H C019 109.5 . . ?
H01u C01H H01s 109.5 . . ?
H01u C01H H01t 109.5 . . ?
H01v C01I C01B 109.5 . . ?
H01w C01I C01B 109.5 . . ?
H01w C01I H01v 109.5 . . ?
H01x C01I C01B 109.5 . . ?
H01x C01I H01v 109.5 . . ?
H01x C01I H01w 109.5 . . ?
C00J B01J C00I 103.43(13) . . ?
C00N B01J C00I 110.92(14) . . ?
C00N B01J C00J 113.43(15) . . ?
C00T B01J C00I 115.67(15) . . ?
C00T B01J C00J 108.99(13) . . ?
C00T B01J C00N 104.69(14) . . ?
H01y C01K C01B 109.5 . . ?
H C01K C01B 109.5 . . ?
H C01K H01y 109.5 . . ?
Ha C01K C01B 109.5 . . ?
Ha C01K H01y 109.5 . . ?
Ha C01K H 109.5 . . ?

loop_
_geom_bond_atom_site_label_1
_geom_bond_atom_site_label_2
_geom_bond_distance
_geom_bond_site_symmetry_2
_geom_bond_publ_flag
P001 H001 1.33(2) . ?
P001 C018 1.870(2) . ?
P001 C019 1.860(2) . ?
P001 C01B 1.862(2) . ?
F002 C00O 1.362(2) . ?
F003 C00Q 1.351(2) . ?
F004 C00V 1.353(2) . ?
F005 C00X 1.355(2) . ?
F006 C00P 1.350(2) . ?
F007 C00R 1.349(2) . ?
F008 C00S 1.344(2) . ?
F009 C010 1.357(2) . ?
F00A C011 1.358(2) . ?
F00B C00Z 1.350(2) . ?
F00C C012 1.346(2) . ?
F00D C015 1.351(2) . ?
F00E C014 1.353(2) . ?
F00F C017 1.346(2) . ?
F00G C016 1.357(2) . ?
C00H C00K 1.471(3) . ?
C00H C00L 1.397(3) . ?
C00H C00U 1.391(3) . ?
C00I C00O 1.391(2) . ?
C00I C00P 1.385(2) . ?
C00I B01J 1.653(3) . ?
C00J C00X 1.388(3) . ?
C00J C011 1.387(3) . ?
C00J B01J 1.670(3) . ?
C00K H00K 0.9500 . ?
C00K C00M 1.327(3) . ?
C00L H00L 0.9500 . ?
C00L C00W 1.386(3) . ?
C00M H00M 0.9500 . ?
C00M C00T 1.497(2) . ?
C00N C00V 1.384(2) . ?
C00N C010 1.388(3) . ?
C00N B01J 1.651(3) . ?
C00O C00Q 1.370(2) . ?
C00P C00R 1.384(3) . ?
C00Q C00S 1.372(3) . ?
C00R C00S 1.366(3) . ?
C00T H00a 0.9900 . ?
C00T H00b 0.9900 . ?
C00T B01J 1.654(3) . ?
C00U H00U 0.9500 . ?
C00U C013 1.387(3) . ?
C00V C00Z 1.381(3) . ?
C00W H00W 0.9500 . ?
C00W C00Y 1.380(3) . ?
C00X C012 1.387(3) . ?
C00Y H00Y 0.9500 . ?
C00Y C013 1.376(3) . ?
C00Z C015 1.370(3) . ?
C010 C014 1.375(3) . ?
C011 C016 1.382(3) . ?
C012 C017 1.370(3) . ?
C013 H013 0.9500 . ?
C014 C015 1.369(3) . ?
C016 C017 1.365(3) . ?
C018 C01A 1.545(3) . ?
C018 C01D 1.539(3) . ?
C018 C01E 1.540(3) . ?
C019 C01C 1.537(3) . ?
C019 C01G 1.542(3) . ?
C019 C01H 1.547(3) . ?
C01A H01a 0.9800 . ?
C01A H01b 0.9800 . ?
C01A H01c 0.9800 . ?
C01B C01F 1.547(3) . ?
C01B C01I 1.537(4) . ?
C01B C01K 1.544(4) . ?
C01C H01d 0.9800 . ?
C01C H01e 0.9800 . ?
C01C H01f 0.9800 . ?
C01D H01g 0.9800 . ?
C01D H01h 0.9800 . ?
C01D H01i 0.9800 . ?
C01E H01j 0.9800 . ?
C01E H01k 0.9800 . ?
C01E H01l 0.9800 . ?
C01F H01m 0.9800 . ?
C01F H01n 0.9800 . ?
C01F H01o 0.9800 . ?
C01G H01p 0.9800 . ?
C01G H01q 0.9800 . ?
C01G H01r 0.9800 . ?
C01H H01s 0.9800 . ?
C01H H01t 0.9800 . ?
C01H H01u 0.9800 . ?
C01I H01v 0.9800 . ?
C01I H01w 0.9800 . ?
C01I H01x 0.9800 . ?
C01K H01y 0.9800 . ?
C01K H 0.9800 . ?
C01K Ha 0.9800 . ?

loop_
_geom_torsion_atom_site_label_1
_geom_torsion_atom_site_label_2
_geom_torsion_atom_site_label_3
_geom_torsion_atom_site_label_4
_geom_torsion
_geom_torsion_site_symmetry_1
_geom_torsion_site_symmetry_2
_geom_torsion_site_symmetry_3
_geom_torsion_site_symmetry_4
_geom_torsion_publ_flag
F002 C00O C00I C00P -179.05(15) . . . . ?
F002 C00O C00I B01J 2.51(18) . . . . ?
F002 C00O C00Q F003 2.12(17) . . . . ?
F002 C00O C00Q C00S -179.13(14) . . . . ?
F003 C00Q C00O C00I -175.29(14) . . . . ?
F003 C00Q C00S F008 -3.28(19) . . . . ?
F003 C00Q C00S C00R 176.25(16) . . . . ?
F004 C00V C00N C010 176.13(18) . . . . ?
F004 C00V C00N B01J 4.2(2) . . . . ?
F004 C00V C00Z F00B 1.89(19) . . . . ?
F004 C00V C00Z C015 -178.20(17) . . . . ?
F005 C00X C00J C011 177.20(17) . . . . ?
F005 C00X C00J B01J -1.2(2) . . . . ?
F005 C00X C012 F00C 1.49(18) . . . . ?
F005 C00X C012 C017 -178.64(16) . . . . ?
F006 C00P C00I C00O 178.30(16) . . . . ?
F006 C00P C00I B01J -3.4(2) . . . . ?
F006 C00P C00R F007 1.93(17) . . . . ?
F006 C00P C00R C00S -177.57(15) . . . . ?
F007 C00R C00P C00I -178.84(15) . . . . ?
F007 C00R C00S F008 0.16(19) . . . . ?
F007 C00R C00S C00Q -179.37(16) . . . . ?
F008 C00S C00Q C00O 177.96(16) . . . . ?
F008 C00S C00R C00P 179.67(16) . . . . ?
F009 C010 C00N C00V -176.90(18) . . . . ?
F009 C010 C00N B01J -4.4(2) . . . . ?
F009 C010 C014 F00E -1.3(2) . . . . ?
F009 C010 C014 C015 178.47(18) . . . . ?
F00A C011 C00J C00X -177.48(18) . . . . ?
F00A C011 C00J B01J 0.8(2) . . . . ?
F00A C011 C016 F00G -0.9(2) . . . . ?
F00A C011 C016 C017 178.57(18) . . . . ?
F00B C00Z C00V C00N -178.64(17) . . . . ?
F00B C00Z C015 F00D 0.7(2) . . . . ?
F00B C00Z C015 C014 -179.4(2) . . . . ?
F00C C012 C00X C00J -179.34(16) . . . . ?
F00C C012 C017 F00F -0.2(2) . . . . ?
F00C C012 C017 C016 -179.37(19) . . . . ?
F00D C015 C00Z C00V -179.24(19) . . . . ?
F00D C015 C014 F00E -0.5(2) . . . . ?
F00D C015 C014 C010 179.7(2) . . . . ?
F00E C014 C010 C00N 178.02(19) . . . . ?
F00E C014 C015 C00Z 179.5(2) . . . . ?
F00F C017 C012 C00X 179.89(19) . . . . ?
F00F C017 C016 F00G -0.1(2) . . . . ?
F00F C017 C016 C011 -179.6(2) . . . . ?
F00G C016 C011 C00J 179.33(18) . . . . ?
F00G C016 C017 C012 179.0(2) . . . . ?
C00H C00K C00M C00T -179.55(18) . . . . ?
C00H C00L C00W C00Y -1.1(2) . . . . ?
C00H C00U C013 C00Y -0.6(2) . . . . ?
C00I C00O C00Q C00S 3.5(2) . . . . ?
C00I C00P C00R C00S 1.7(2) . . . . ?
C00I B01J C00J C00X 71.24(15) . . . . ?
C00I B01J C00J C011 -106.95(16) . . . . ?
C00I B01J C00N C00V -19.93(19) . . . . ?
C00I B01J C00N C010 168.71(15) . . . . ?
C00I B01J C00T C00M 74.29(16) . . . . ?
C00J C00X C012 C017 0.5(2) . . . . ?
C00J C011 C016 C017 -1.2(2) . . . . ?
C00J B01J C00I C00O 65.38(15) . . . . ?
C00J B01J C00I C00P -112.81(14) . . . . ?
C00J B01J C00N C00V -135.81(15) . . . . ?
C00J B01J C00N C010 52.82(18) . . . . ?
C00J B01J C00T C00M -169.75(14) . . . . ?
C00K C00H C00L C00W -176.0(2) . . . . ?
C00K C00H C00U C013 176.90(18) . . . . ?
C00K C00M C00T B01J 109.0(2) . . . . ?
C00L C00H C00K C00M 7.4(2) . . . . ?
C00L C00H C00U C013 -1.3(2) . . . . ?
C00L C00W C00Y C013 -0.8(3) . . . . ?
C00M C00K C00H C00U -170.7(2) . . . . ?
C00M C00T B01J C00N -48.09(16) . . . . ?
C00N C00V C00Z C015 1.3(2) . . . . ?
C00N C010 C014 C015 -2.2(3) . . . . ?
C00N B01J C00I C00O -56.55(17) . . . . ?
C00N B01J C00I C00P 125.26(15) . . . . ?
C00N B01J C00J C00X -168.53(14) . . . . ?
C00N B01J C00J C011 13.3(2) . . . . ?
C00O C00I C00P C00R -0.89(18) . . . . ?
C00O C00I B01J C00T -175.55(15) . . . . ?
C00O C00Q C00S C00R -2.5(2) . . . . ?
C00P C00I C00O C00Q -1.70(19) . . . . ?
C00P C00I B01J C00T 6.26(19) . . . . ?
C00P C00R C00S C00Q 0.1(2) . . . . ?
C00Q C00O C00I B01J 179.85(17) . . . . ?
C00R C00P C00I B01J 177.41(16) . . . . ?
C00T B01J C00J C00X -52.34(17) . . . . ?
C00T B01J C00J C011 129.47(16) . . . . ?
C00T B01J C00N C00V 105.49(15) . . . . ?
C00T B01J C00N C010 -65.88(17) . . . . ?
C00U C00H C00L C00W 2.1(2) . . . . ?
C00U C013 C00Y C00W 1.6(2) . . . . ?
C00V C00N C010 C014 3.8(2) . . . . ?
C00V C00Z C015 C014 0.7(2) . . . . ?
C00X C00J C011 C016 2.2(2) . . . . ?
C00X C012 C017 C016 0.8(2) . . . . ?
C00Z C00V C00N C010 -3.3(2) . . . . ?
C00Z C00V C00N B01J -175.28(18) . . . . ?
C00Z C015 C014 C010 -0.3(2) . . . . ?
C011 C00J C00X C012 -1.9(2) . . . . ?
C011 C016 C017 C012 -0.5(3) . . . . ?
C012 C00X C00J B01J 179.63(18) . . . . ?
C014 C010 C00N B01J 176.2(2) . . . . ?
C016 C011 C00J B01J -179.47(19) . . . . ?
C018 P001 C019 C01C 41.07(14) . . . . ?
C018 P001 C019 C01G -80.34(15) . . . . ?
C018 P001 C019 C01H 157.99(16) . . . . ?
C018 P001 C01B C01F 47.40(16) . . . . ?
C018 P001 C01B C01I -73.96(15) . . . . ?
C018 P001 C01B C01K 168.85(17) . . . . ?
C019 P001 C018 C01A -71.10(15) . . . . ?
C019 P001 C018 C01D 50.87(14) . . . . ?
C019 P001 C018 C01E 173.37(16) . . . . ?
C019 P001 C01B C01F -87.45(17) . . . . ?
C019 P001 C01B C01I 151.20(16) . . . . ?
C019 P001 C01B C01K 34.00(15) . . . . ?
C01A C018 P001 C01B 153.87(16) . . . . ?
C01B P001 C018 C01D -84.16(15) . . . . ?
C01B P001 C018 C01E 38.34(14) . . . . ?
C01B P001 C019 C01C 175.00(16) . . . . ?
C01B P001 C019 C01G 53.59(15) . . . . ?
C01B P001 C019 C01H -68.08(15) . . . . ?
